data_7038382
loop_
_publ_author_name
'Simler, Thomas'
'Braunstein, Pierre'
'Danopoulos, Andreas A.'

_publ_section_title
;
 Coinage metal complexes with bridging hybrid phosphine-NHC ligands:
 synthesis of di- and tetra-nuclear complexes.
;
_journal_issue 12
_journal_name_full 'Dalton transactions (Cambridge, England : 2003)'
_journal_page_first 5122
_journal_page_last 5139
_journal_paper_doi 10.1039/c6dt00275g
_journal_volume 45
_journal_year 2016
_chemical_absolute_configuration ad
_chemical_formula_moiety 'C44 H70 Br2 Cu2 N4 P2, 2(C H2 Cl2)'
_chemical_formula_sum 'C46 H74 Br2 Cl4 Cu2 N4 P2'
_chemical_formula_weight 1173.73
_chemical_name_systematic
;
 ?
;
_space_group_IT_number 4
_symmetry_cell_setting monoclinic
_symmetry_space_group_name_Hall 'P 2yb'
_symmetry_space_group_name_H-M 'P 1 21 1'
_atom_sites_solution_hydrogens geom
_atom_sites_solution_primary direct
_atom_sites_solution_secondary difmap
_audit_creation_method SHELXL-97
_audit_update_record
;
2016-01-06 deposited with the CCDC.
2016-02-11 downloaded from the CCDC.
;
_cell_angle_alpha 90.00
_cell_angle_beta 106.908(2)
_cell_angle_gamma 90.00
_cell_formula_units_Z 2
_cell_length_a 11.1931(5)
_cell_length_b 16.2112(4)
_cell_length_c 17.2184(7)
_cell_measurement_reflns_used 12055
_cell_measurement_temperature 173(2)
_cell_measurement_theta_max 27.485
_cell_measurement_theta_min 0.998
_cell_volume 2989.3(2)
_computing_cell_refinement 'Denzo (Nonius B.V., 1998)'
_computing_data_collection 'Collect (Nonius B.V., 1998)'
_computing_data_reduction 'Denzo (Nonius B.V., 1998)'
_computing_molecular_graphics 'PLATON 98 (Spek, 1998)'
_computing_publication_material 'SHELXL-97 (Sheldrick, 1997)'
_computing_structure_refinement 'SHELXL-97 (Sheldrick, 1997)'
_computing_structure_solution 'SHELXS-97 (Sheldrick, 1997)'
_diffrn_ambient_temperature 173(2)
_diffrn_measured_fraction_theta_full 0.999
_diffrn_measured_fraction_theta_max 0.999
_diffrn_measurement_device_type KappaCCD
_diffrn_measurement_method 'phi and omega scans'
_diffrn_radiation_monochromator graphite
_diffrn_radiation_source 'sealed tube'
_diffrn_radiation_type MoK\a
_diffrn_radiation_wavelength 0.71073
_diffrn_reflns_av_R_equivalents 0.0447
_diffrn_reflns_av_sigmaI/netI 0.0896
_diffrn_reflns_limit_h_max 14
_diffrn_reflns_limit_h_min -14
_diffrn_reflns_limit_k_max 18
_diffrn_reflns_limit_k_min -21
_diffrn_reflns_limit_l_max 22
_diffrn_reflns_limit_l_min -13
_diffrn_reflns_number 18844
_diffrn_reflns_theta_full 27.47
_diffrn_reflns_theta_max 27.47
_diffrn_reflns_theta_min 1.24
_exptl_absorpt_coefficient_mu 2.311
_exptl_absorpt_correction_T_max 0.54050
_exptl_absorpt_correction_T_min 0.48813
_exptl_absorpt_correction_type multi-scan
_exptl_absorpt_process_details 'MULscanABS in PLATON (Spek, 2003)'
_exptl_crystal_colour colorless
_exptl_crystal_density_diffrn 1.304
_exptl_crystal_density_method 'not measured'
_exptl_crystal_description prism
_exptl_crystal_F_000 1208
_exptl_crystal_size_max 0.40
_exptl_crystal_size_mid 0.28
_exptl_crystal_size_min 0.20
_platon_squeeze_details
;
The residual electron density was assigned to one molecule of the
toluene solvent [164/2 = 82 e per asymmetric unit; one molecule
of C7H8 would give 50 e]. 
;
_refine_diff_density_max 0.902
_refine_diff_density_min -0.588
_refine_diff_density_rms 0.119
_refine_ls_abs_structure_details 'Flack H D (1983), Acta Cryst. A39, 876-881'
_refine_ls_abs_structure_Flack -0.008(9)
_refine_ls_extinction_method none
_refine_ls_goodness_of_fit_ref 0.974
_refine_ls_hydrogen_treatment constr
_refine_ls_matrix_type full
_refine_ls_number_parameters 519
_refine_ls_number_reflns 12499
_refine_ls_number_restraints 2
_refine_ls_restrained_S_all 0.974
_refine_ls_R_factor_all 0.0859
_refine_ls_R_factor_gt 0.0571
_refine_ls_shift/su_max 0.001
_refine_ls_shift/su_mean 0.000
_refine_ls_structure_factor_coef Fsqd
_refine_ls_weighting_details 'calc w=1/[\s^2^(Fo^2^)+(0.0812P)^2^+0.0000P] where P=(Fo^2^+2Fc^2^)/3'
_refine_ls_weighting_scheme calc
_refine_ls_wR_factor_gt 0.1322
_refine_ls_wR_factor_ref 0.1438
_reflns_number_gt 8992
_reflns_number_total 12499
_reflns_threshold_expression I>2\s(I)
_cod_data_source_file c6dt00275g2.cif
_cod_data_source_block pbts130828
_cod_depositor_comments
;
The following automatic conversions were performed:

'_symmetry_cell_setting' value 'Monoclinic' changed to 'monoclinic'
according to
/usr/data/users/saulius/crontab/automatic-downloads/rss-feeds/RSC/lib/dictionaries/cif_core.dic
dictionary named 'cif_core.dic' version 2.4.2 from 2011-04-26.

Automatic conversion script
Id: cif_fix_values 4268 2015-11-12 08:31:59Z antanas 

 Adding full bibliography for 7038380--7038388.cif.
;
_cod_original_sg_symbol_H-M 'P 21'
_cod_database_code 7038382

loop_
_symmetry_equiv_pos_as_xyz
'x, y, z'
'-x, y+1/2, -z'

loop_
_atom_site_label
_atom_site_type_symbol
_atom_site_fract_x
_atom_site_fract_y
_atom_site_fract_z
_atom_site_U_iso_or_equiv
_atom_site_adp_type
_atom_site_occupancy
_atom_site_symmetry_multiplicity
_atom_site_calc_flag
_atom_site_refinement_flags
C1 C 0.4956(7) 0.0349(3) 0.3879(3) 0.0352(15) Uani 1 1 d .
C2 C 0.4641(8) 0.1458(4) 0.4599(4) 0.0489(18) Uani 1 1 d .
H2 H 0.4809 0.1886 0.4993 0.059 Uiso 1 1 calc R
C3 C 0.3578(8) 0.1325(4) 0.4037(5) 0.0516(19) Uani 1 1 d .
H3 H 0.2828 0.1633 0.3949 0.062 Uiso 1 1 calc R
C4 C 0.2789(6) 0.0226(3) 0.2986(4) 0.0303(13) Uani 1 1 d .
C5 C 0.2663(6) -0.0619(4) 0.3034(4) 0.0339(13) Uani 1 1 d .
H5 H 0.3238 -0.0931 0.3443 0.041 Uiso 1 1 calc R
C6 C 0.1677(6) -0.0997(4) 0.2470(4) 0.0397(16) Uani 1 1 d .
H6 H 0.1551 -0.1573 0.2511 0.048 Uiso 1 1 calc R
C7 C 0.0881(6) -0.0559(4) 0.1856(4) 0.0426(16) Uani 1 1 d .
H7 H 0.0237 -0.0838 0.1460 0.051 Uiso 1 1 calc R
C8 C 0.1008(6) 0.0304(4) 0.1803(4) 0.0361(14) Uani 1 1 d .
C9 C 0.1982(6) 0.0686(4) 0.2387(4) 0.0321(14) Uani 1 1 d .
H9 H 0.2090 0.1267 0.2371 0.039 Uiso 1 1 calc R
C10 C 0.0113(6) 0.0781(4) 0.1141(4) 0.0394(15) Uani 1 1 d .
H10A H -0.0364 0.1148 0.1403 0.047 Uiso 1 1 calc R
H10B H -0.0491 0.0381 0.0810 0.047 Uiso 1 1 calc R
C11 C 0.1104(6) 0.0676(4) -0.0280(4) 0.0347(14) Uani 1 1 d .
C12 C 0.2091(6) 0.0097(4) 0.0248(4) 0.0400(15) Uani 1 1 d .
H12A H 0.2493 -0.0212 -0.0097 0.060 Uiso 1 1 calc R
H12B H 0.1692 -0.0289 0.0533 0.060 Uiso 1 1 calc R
H12C H 0.2721 0.0421 0.0645 0.060 Uiso 1 1 calc R
C13 C -0.0009(8) 0.0139(5) -0.0778(5) 0.060(2) Uani 1 1 d .
H13A H -0.0625 0.0492 -0.1153 0.090 Uiso 1 1 calc R
H13B H -0.0399 -0.0137 -0.0407 0.090 Uiso 1 1 calc R
H13C H 0.0297 -0.0276 -0.1087 0.090 Uiso 1 1 calc R
C14 C 0.1663(7) 0.1129(4) -0.0844(4) 0.0446(16) Uani 1 1 d .
H14A H 0.2412 0.1424 -0.0529 0.067 Uiso 1 1 calc R
H14B H 0.1055 0.1525 -0.1163 0.067 Uiso 1 1 calc R
H14C H 0.1890 0.0736 -0.1209 0.067 Uiso 1 1 calc R
C15 C -0.0820(6) 0.2006(4) -0.0084(4) 0.0395(15) Uani 1 1 d .
C16 C -0.2024(6) 0.1496(4) -0.0228(5) 0.0515(11) Uani 1 1 d .
H16A H -0.2697 0.1759 -0.0651 0.077 Uiso 1 1 calc R
H16B H -0.2260 0.1466 0.0276 0.077 Uiso 1 1 calc R
H16C H -0.1882 0.0938 -0.0401 0.077 Uiso 1 1 calc R
C17 C -0.0768(6) 0.2359(4) -0.0891(5) 0.0515(11) Uani 1 1 d .
H17A H -0.1359 0.2818 -0.1047 0.077 Uiso 1 1 calc R
H17B H -0.0990 0.1929 -0.1309 0.077 Uiso 1 1 calc R
H17C H 0.0078 0.2558 -0.0839 0.077 Uiso 1 1 calc R
C18 C -0.0841(7) 0.2732(4) 0.0497(5) 0.0515(11) Uani 1 1 d .
H18A H -0.0095 0.3074 0.0564 0.077 Uiso 1 1 calc R
H18B H -0.0851 0.2514 0.1026 0.077 Uiso 1 1 calc R
H18C H -0.1589 0.3067 0.0269 0.077 Uiso 1 1 calc R
C19 C 0.6728(12) 0.0782(8) 0.5043(8) 0.120(2) Uani 1 1 d .
H19A H 0.6728 0.0868 0.5612 0.144 Uiso 1 1 calc R
H19B H 0.7024 0.0214 0.4997 0.144 Uiso 1 1 calc R
C20 C 0.7582(11) 0.1367(9) 0.4846(8) 0.120(2) Uani 1 1 d .
H20A H 0.7188 0.1919 0.4762 0.144 Uiso 1 1 calc R
H20B H 0.7737 0.1198 0.4331 0.144 Uiso 1 1 calc R
C21 C 0.8796(11) 0.1419(8) 0.5495(8) 0.120(2) Uani 1 1 d D
H21A H 0.9399 0.1682 0.5250 0.144 Uiso 1 1 calc R
H21B H 0.8675 0.1806 0.5910 0.144 Uiso 1 1 calc R
C22 C 0.9401(12) 0.0686(7) 0.5924(8) 0.120(2) Uani 1 1 d D
H22A H 0.8772 0.0329 0.6047 0.180 Uiso 1 1 calc R
H22B H 1.0020 0.0850 0.6430 0.180 Uiso 1 1 calc R
H22C H 0.9817 0.0385 0.5582 0.180 Uiso 1 1 calc R
C23 C 0.3632(6) 0.2392(3) 0.1958(3) 0.0293(13) Uani 1 1 d .
C24 C 0.4787(6) 0.2850(4) 0.3195(4) 0.0380(15) Uani 1 1 d .
H24 H 0.5008 0.3148 0.3692 0.046 Uiso 1 1 calc R
C25 C 0.5538(6) 0.2354(4) 0.2927(3) 0.0350(14) Uani 1 1 d .
H25 H 0.6381 0.2215 0.3197 0.042 Uiso 1 1 calc R
C26 C 0.5224(6) 0.1490(4) 0.1677(3) 0.0294(13) Uani 1 1 d .
C27 C 0.4917(5) 0.1590(4) 0.0841(3) 0.0285(12) Uani 1 1 d .
H27 H 0.4460 0.2060 0.0587 0.034 Uiso 1 1 calc R
C28 C 0.5294(6) 0.0987(4) 0.0380(4) 0.0302(13) Uani 1 1 d .
H28 H 0.5097 0.1048 -0.0192 0.036 Uiso 1 1 calc R
C29 C 0.5936(6) 0.0315(3) 0.0745(4) 0.0322(14) Uani 1 1 d .
H29 H 0.6158 -0.0095 0.0418 0.039 Uiso 1 1 calc R
C30 C 0.6288(5) 0.0205(3) 0.1597(3) 0.0279(12) Uani 1 1 d .
C31 C 0.5918(6) 0.0813(3) 0.2056(4) 0.0321(14) Uani 1 1 d .
H31 H 0.6141 0.0763 0.2630 0.039 Uiso 1 1 calc R
C32 C 0.7062(6) -0.0526(3) 0.1966(4) 0.0322(13) Uani 1 1 d .
H32A H 0.7897 -0.0321 0.2279 0.039 Uiso 1 1 calc R
H32B H 0.7180 -0.0868 0.1517 0.039 Uiso 1 1 calc R
C33 C 0.5243(6) -0.1871(3) 0.1941(4) 0.0323(14) Uani 1 1 d .
C34 C 0.4287(6) -0.1276(4) 0.1424(4) 0.0407(16) Uani 1 1 d .
H34A H 0.3526 -0.1579 0.1144 0.061 Uiso 1 1 calc R
H34B H 0.4631 -0.1014 0.1023 0.061 Uiso 1 1 calc R
H34C H 0.4088 -0.0852 0.1773 0.061 Uiso 1 1 calc R
C35 C 0.5733(7) -0.2432(4) 0.1368(4) 0.0475(18) Uani 1 1 d .
H35A H 0.5028 -0.2711 0.0984 0.071 Uiso 1 1 calc R
H35B H 0.6305 -0.2845 0.1691 0.071 Uiso 1 1 calc R
H35C H 0.6176 -0.2095 0.1068 0.071 Uiso 1 1 calc R
C36 C 0.4607(6) -0.2407(4) 0.2438(4) 0.0395(15) Uani 1 1 d .
H36A H 0.4323 -0.2057 0.2813 0.059 Uiso 1 1 calc R
H36B H 0.5203 -0.2815 0.2747 0.059 Uiso 1 1 calc R
H36C H 0.3890 -0.2691 0.2071 0.059 Uiso 1 1 calc R
C37 C 0.7955(6) -0.1840(4) 0.3112(4) 0.0359(15) Uani 1 1 d .
C38 C 0.8717(6) -0.2055(4) 0.2544(4) 0.0455(17) Uani 1 1 d .
H38A H 0.9097 -0.1553 0.2404 0.068 Uiso 1 1 calc R
H38B H 0.8173 -0.2304 0.2048 0.068 Uiso 1 1 calc R
H38C H 0.9375 -0.2447 0.2811 0.068 Uiso 1 1 calc R
C39 C 0.7614(7) -0.2621(5) 0.3511(5) 0.0536(19) Uani 1 1 d .
H39A H 0.7186 -0.3013 0.3088 0.080 Uiso 1 1 calc R
H39B H 0.7062 -0.2472 0.3839 0.080 Uiso 1 1 calc R
H39C H 0.8377 -0.2874 0.3859 0.080 Uiso 1 1 calc R
C40 C 0.8718(7) -0.1293(5) 0.3814(5) 0.062(2) Uani 1 1 d .
H40A H 0.9499 -0.1574 0.4097 0.092 Uiso 1 1 calc R
H40B H 0.8233 -0.1190 0.4195 0.092 Uiso 1 1 calc R
H40C H 0.8909 -0.0767 0.3596 0.092 Uiso 1 1 calc R
C41 C 0.2534(7) 0.3282(4) 0.2723(4) 0.0477(18) Uani 1 1 d .
H41A H 0.1776 0.2978 0.2418 0.057 Uiso 1 1 calc R
H41B H 0.2568 0.3274 0.3304 0.057 Uiso 1 1 calc R
C42 C 0.2431(9) 0.4139(5) 0.2440(5) 0.065(2) Uani 1 1 d .
H42A H 0.2479 0.4146 0.1875 0.078 Uiso 1 1 calc R
H42B H 0.1597 0.4350 0.2431 0.078 Uiso 1 1 calc R
C43 C 0.3364(11) 0.4694(5) 0.2918(6) 0.089(2) Uani 1 1 d .
H43A H 0.4190 0.4527 0.2870 0.107 Uiso 1 1 calc R
H43B H 0.3389 0.4639 0.3495 0.107 Uiso 1 1 calc R
C44 C 0.3131(11) 0.5621(6) 0.2661(6) 0.089(2) Uani 1 1 d .
H44A H 0.3168 0.5689 0.2103 0.133 Uiso 1 1 calc R
H44B H 0.3773 0.5964 0.3027 0.133 Uiso 1 1 calc R
H44C H 0.2306 0.5789 0.2693 0.133 Uiso 1 1 calc R
C45 C 0.5323(8) 0.4091(5) 0.1516(5) 0.064(2) Uani 1 1 d .
H45A H 0.5474 0.3794 0.2038 0.077 Uiso 1 1 calc R
H45B H 0.4430 0.4025 0.1211 0.077 Uiso 1 1 calc R
C46 C 0.6808(9) 0.4605(6) 0.4739(6) 0.079(3) Uani 1 1 d .
H46A H 0.5957 0.4460 0.4757 0.095 Uiso 1 1 calc R
H46B H 0.7195 0.4956 0.5216 0.095 Uiso 1 1 calc R
N1 N 0.5454(6) 0.0869(3) 0.4510(3) 0.0440(14) Uani 1 1 d .
N2 N 0.3772(5) 0.0633(3) 0.3591(3) 0.0339(12) Uani 1 1 d .
N3 N 0.3645(5) 0.2851(3) 0.2624(3) 0.0344(12) Uani 1 1 d .
N4 N 0.4808(5) 0.2082(3) 0.2158(3) 0.0283(11) Uani 1 1 d .
P1 P 0.06734(14) 0.14218(9) 0.04341(10) 0.0294(3) Uani 1 1 d .
P2 P 0.64859(14) -0.12219(8) 0.26510(9) 0.0268(3) Uani 1 1 d .
Cu1 Cu 0.57327(7) -0.06411(4) 0.35859(4) 0.03039(17) Uani 1 1 d .
Cu2 Cu 0.22677(7) 0.22788(4) 0.09677(4) 0.02928(17) Uani 1 1 d .
Br1 Br 0.59381(7) -0.14987(4) 0.48223(4) 0.04874(19) Uani 1 1 d .
Br2 Br 0.23092(6) 0.34826(4) 0.00845(4) 0.03849(16) Uani 1 1 d .
Cl1 Cl 0.5655(4) 0.51448(16) 0.17079(17) 0.1054(11) Uani 1 1 d .
Cl2 Cl 0.6248(3) 0.36559(18) 0.09563(18) 0.0974(9) Uani 1 1 d .
Cl3 Cl 0.6694(5) 0.5141(3) 0.3910(3) 0.1613(18) Uani 1 1 d .
Cl4 Cl 0.7713(3) 0.3666(3) 0.4816(2) 0.1438(16) Uani 1 1 d .

loop_
_atom_site_aniso_label
_atom_site_aniso_U_11
_atom_site_aniso_U_22
_atom_site_aniso_U_33
_atom_site_aniso_U_23
_atom_site_aniso_U_13
_atom_site_aniso_U_12
C1 0.058(4) 0.028(3) 0.020(3) 0.000(2) 0.011(3) -0.007(3)
C2 0.073(5) 0.035(4) 0.040(4) -0.010(3) 0.018(4) 0.006(4)
C3 0.081(6) 0.033(4) 0.051(5) -0.004(3) 0.036(4) 0.012(4)
C4 0.038(4) 0.021(3) 0.040(3) 0.000(2) 0.025(3) -0.002(3)
C5 0.037(3) 0.032(3) 0.037(3) 0.006(3) 0.017(3) 0.004(3)
C6 0.035(4) 0.032(3) 0.055(4) 0.009(3) 0.017(3) 0.004(3)
C7 0.049(4) 0.033(3) 0.050(4) 0.009(3) 0.020(3) -0.010(3)
C8 0.038(4) 0.039(3) 0.035(3) 0.012(3) 0.015(3) 0.002(3)
C9 0.034(4) 0.033(3) 0.034(3) 0.005(2) 0.017(3) 0.003(3)
C10 0.033(4) 0.042(4) 0.043(4) 0.008(3) 0.011(3) 0.000(3)
C11 0.034(4) 0.026(3) 0.041(4) 0.001(2) 0.005(3) -0.005(3)
C12 0.047(4) 0.032(3) 0.046(4) 0.001(3) 0.020(3) 0.006(3)
C13 0.059(5) 0.044(4) 0.069(5) -0.005(4) 0.007(4) -0.014(4)
C14 0.044(4) 0.045(4) 0.044(4) 0.001(3) 0.013(3) -0.001(3)
C15 0.030(4) 0.038(4) 0.051(4) 0.008(3) 0.015(3) 0.002(3)
C16 0.031(2) 0.046(2) 0.075(3) 0.016(2) 0.012(2) 0.0074(18)
C17 0.031(2) 0.046(2) 0.075(3) 0.016(2) 0.012(2) 0.0074(18)
C18 0.031(2) 0.046(2) 0.075(3) 0.016(2) 0.012(2) 0.0074(18)
C19 0.092(5) 0.128(5) 0.118(5) 0.017(4) -0.002(4) -0.020(4)
C20 0.092(5) 0.128(5) 0.118(5) 0.017(4) -0.002(4) -0.020(4)
C21 0.092(5) 0.128(5) 0.118(5) 0.017(4) -0.002(4) -0.020(4)
C22 0.092(5) 0.128(5) 0.118(5) 0.017(4) -0.002(4) -0.020(4)
C23 0.036(3) 0.027(3) 0.030(3) 0.000(2) 0.018(3) -0.002(3)
C24 0.046(4) 0.035(3) 0.029(3) -0.007(3) 0.005(3) -0.005(3)
C25 0.035(3) 0.039(3) 0.027(3) 0.000(3) 0.002(3) -0.010(3)
C26 0.034(3) 0.033(3) 0.023(3) -0.003(2) 0.011(3) -0.006(3)
C27 0.023(3) 0.034(3) 0.029(3) 0.007(2) 0.008(2) -0.006(2)
C28 0.034(3) 0.035(3) 0.024(3) 0.002(2) 0.012(3) 0.002(3)
C29 0.033(3) 0.021(3) 0.043(4) -0.008(2) 0.014(3) -0.009(3)
C30 0.022(3) 0.031(3) 0.030(3) -0.001(2) 0.007(2) -0.005(2)
C31 0.036(4) 0.034(3) 0.028(3) -0.001(2) 0.010(3) -0.013(3)
C32 0.032(3) 0.022(3) 0.041(3) 0.000(2) 0.007(3) -0.002(3)
C33 0.033(3) 0.021(3) 0.039(3) -0.006(2) 0.005(3) -0.008(3)
C34 0.040(4) 0.045(4) 0.037(4) -0.003(3) 0.010(3) -0.012(3)
C35 0.055(5) 0.042(4) 0.045(4) -0.020(3) 0.013(3) -0.016(3)
C36 0.040(4) 0.038(3) 0.039(4) 0.001(3) 0.010(3) -0.005(3)
C37 0.022(3) 0.042(3) 0.039(3) 0.011(3) 0.001(3) 0.003(3)
C38 0.031(4) 0.056(4) 0.053(4) 0.014(3) 0.017(3) 0.017(3)
C39 0.049(4) 0.055(4) 0.054(4) 0.028(4) 0.012(4) 0.019(4)
C40 0.031(4) 0.067(5) 0.074(6) 0.012(4) -0.004(4) 0.002(4)
C41 0.051(4) 0.060(5) 0.039(4) -0.009(3) 0.024(3) 0.013(3)
C42 0.081(6) 0.069(6) 0.051(5) -0.008(4) 0.031(5) 0.016(5)
C43 0.133(7) 0.055(4) 0.080(5) 0.010(3) 0.032(5) -0.010(4)
C44 0.133(7) 0.055(4) 0.080(5) 0.010(3) 0.032(5) -0.010(4)
C45 0.065(5) 0.064(5) 0.067(5) 0.015(4) 0.027(4) -0.019(4)
C46 0.071(6) 0.083(7) 0.092(7) -0.022(5) 0.038(5) -0.012(5)
N1 0.054(4) 0.039(3) 0.030(3) -0.007(2) -0.002(3) 0.002(3)
N2 0.048(3) 0.026(2) 0.030(3) 0.000(2) 0.016(2) 0.008(2)
N3 0.042(3) 0.031(3) 0.032(3) -0.002(2) 0.014(2) 0.003(2)
N4 0.036(3) 0.024(2) 0.024(2) 0.0033(18) 0.007(2) 0.002(2)
P1 0.0231(8) 0.0261(7) 0.0380(9) 0.0052(6) 0.0074(7) 0.0003(6)
P2 0.0253(8) 0.0246(7) 0.0289(8) 0.0024(6) 0.0056(6) -0.0006(6)
Cu1 0.0347(4) 0.0265(3) 0.0279(4) -0.0009(3) 0.0059(3) 0.0005(3)
Cu2 0.0289(4) 0.0267(4) 0.0331(4) -0.0007(3) 0.0105(3) -0.0005(3)
Br1 0.0721(5) 0.0405(3) 0.0390(3) 0.0118(3) 0.0245(3) 0.0103(4)
Br2 0.0431(4) 0.0321(3) 0.0419(3) 0.0061(3) 0.0149(3) -0.0047(3)
Cl1 0.175(3) 0.0745(16) 0.0782(17) 0.0019(13) 0.056(2) -0.0420(18)
Cl2 0.111(2) 0.0977(19) 0.106(2) -0.0023(15) 0.0668(17) -0.0271(16)
Cl3 0.175(4) 0.211(5) 0.113(3) 0.034(3) 0.065(3) -0.020(4)
Cl4 0.086(2) 0.198(4) 0.138(3) -0.036(3) 0.018(2) 0.031(2)

loop_
_atom_type_symbol
_atom_type_description
_atom_type_scat_dispersion_real
_atom_type_scat_dispersion_imag
_atom_type_scat_source
C C 0.0033 0.0016 'International Tables Vol C Tables 4.2.6.8 and 6.1.1.4'
H H 0.0000 0.0000 'International Tables Vol C Tables 4.2.6.8 and 6.1.1.4'
N N 0.0061 0.0033 'International Tables Vol C Tables 4.2.6.8 and 6.1.1.4'
P P 0.1023 0.0942 'International Tables Vol C Tables 4.2.6.8 and 6.1.1.4'
Cu Cu 0.3201 1.2651 'International Tables Vol C Tables 4.2.6.8 and 6.1.1.4'
Br Br -0.2901 2.4595 'International Tables Vol C Tables 4.2.6.8 and 6.1.1.4'
Cl Cl 0.1484 0.1585 'International Tables Vol C Tables 4.2.6.8 and 6.1.1.4'

loop_
_geom_angle_atom_site_label_1
_geom_angle_atom_site_label_2
_geom_angle_atom_site_label_3
_geom_angle
N2 C1 N1 102.2(5)
N2 C1 Cu1 130.2(4)
N1 C1 Cu1 127.2(5)
C3 C2 N1 107.1(6)
C3 C2 H2 126.5
N1 C2 H2 126.5
C2 C3 N2 106.4(7)
C2 C3 H3 126.8
N2 C3 H3 126.8
C9 C4 C5 121.8(6)
C9 C4 N2 119.4(5)
C5 C4 N2 118.8(5)
C4 C5 C6 118.1(6)
C4 C5 H5 120.9
C6 C5 H5 120.9
C7 C6 C5 121.4(6)
C7 C6 H6 119.3
C5 C6 H6 119.3
C6 C7 C8 120.6(6)
C6 C7 H7 119.7
C8 C7 H7 119.7
C9 C8 C7 117.8(6)
C9 C8 C10 122.0(6)
C7 C8 C10 120.2(6)
C4 C9 C8 120.2(6)
C4 C9 H9 119.9
C8 C9 H9 119.9
C8 C10 P1 120.9(5)
C8 C10 H10A 107.1
P1 C10 H10A 107.1
C8 C10 H10B 107.1
P1 C10 H10B 107.1
H10A C10 H10B 106.8
C14 C11 C12 108.7(6)
C14 C11 C13 109.7(6)
C12 C11 C13 107.9(5)
C14 C11 P1 110.1(4)
C12 C11 P1 106.5(4)
C13 C11 P1 113.7(5)
C11 C12 H12A 109.5
C11 C12 H12B 109.5
H12A C12 H12B 109.5
C11 C12 H12C 109.5
H12A C12 H12C 109.5
H12B C12 H12C 109.5
C11 C13 H13A 109.5
C11 C13 H13B 109.5
H13A C13 H13B 109.5
C11 C13 H13C 109.5
H13A C13 H13C 109.5
H13B C13 H13C 109.5
C11 C14 H14A 109.5
C11 C14 H14B 109.5
H14A C14 H14B 109.5
C11 C14 H14C 109.5
H14A C14 H14C 109.5
H14B C14 H14C 109.5
C17 C15 C16 108.6(6)
C17 C15 C18 108.5(6)
C16 C15 C18 109.6(6)
C17 C15 P1 110.7(5)
C16 C15 P1 114.6(4)
C18 C15 P1 104.6(4)
C15 C16 H16A 109.5
C15 C16 H16B 109.5
H16A C16 H16B 109.5
C15 C16 H16C 109.5
H16A C16 H16C 109.5
H16B C16 H16C 109.5
C15 C17 H17A 109.5
C15 C17 H17B 109.5
H17A C17 H17B 109.5
C15 C17 H17C 109.5
H17A C17 H17C 109.5
H17B C17 H17C 109.5
C15 C18 H18A 109.5
C15 C18 H18B 109.5
H18A C18 H18B 109.5
C15 C18 H18C 109.5
H18A C18 H18C 109.5
H18B C18 H18C 109.5
C20 C19 N1 112.2(10)
C20 C19 H19A 109.2
N1 C19 H19A 109.2
C20 C19 H19B 109.2
N1 C19 H19B 109.2
H19A C19 H19B 107.9
C19 C20 C21 112.4(11)
C19 C20 H20A 109.1
C21 C20 H20A 109.1
C19 C20 H20B 109.1
C21 C20 H20B 109.1
H20A C20 H20B 107.9
C22 C21 C20 121.4(12)
C22 C21 H21A 107.0
C20 C21 H21A 107.0
C22 C21 H21B 107.0
C20 C21 H21B 107.0
H21A C21 H21B 106.7
C21 C22 H22A 109.5
C21 C22 H22B 109.5
H22A C22 H22B 109.5
C21 C22 H22C 109.5
H22A C22 H22C 109.5
H22B C22 H22C 109.5
N4 C23 N3 102.5(5)
N4 C23 Cu2 130.3(4)
N3 C23 Cu2 127.2(5)
C25 C24 N3 107.6(5)
C25 C24 H24 126.2
N3 C24 H24 126.2
C24 C25 N4 105.2(5)
C24 C25 H25 127.4
N4 C25 H25 127.4
C27 C26 C31 121.0(5)
C27 C26 N4 119.8(5)
C31 C26 N4 119.2(5)
C26 C27 C28 118.7(5)
C26 C27 H27 120.6
C28 C27 H27 120.6
C29 C28 C27 120.4(5)
C29 C28 H28 119.8
C27 C28 H28 119.8
C28 C29 C30 122.1(5)
C28 C29 H29 119.0
C30 C29 H29 119.0
C31 C30 C29 117.3(5)
C31 C30 C32 123.2(5)
C29 C30 C32 119.5(5)
C26 C31 C30 120.4(5)
C26 C31 H31 119.8
C30 C31 H31 119.8
C30 C32 P2 118.7(4)
C30 C32 H32A 107.6
P2 C32 H32A 107.6
C30 C32 H32B 107.6
P2 C32 H32B 107.6
H32A C32 H32B 107.1
C34 C33 C36 108.9(5)
C34 C33 C35 108.6(5)
C36 C33 C35 109.3(5)
C34 C33 P2 106.6(4)
C36 C33 P2 109.2(4)
C35 C33 P2 114.1(4)
C33 C34 H34A 109.5
C33 C34 H34B 109.5
H34A C34 H34B 109.5
C33 C34 H34C 109.5
H34A C34 H34C 109.5
H34B C34 H34C 109.5
C33 C35 H35A 109.5
C33 C35 H35B 109.5
H35A C35 H35B 109.5
C33 C35 H35C 109.5
H35A C35 H35C 109.5
H35B C35 H35C 109.5
C33 C36 H36A 109.5
C33 C36 H36B 109.5
H36A C36 H36B 109.5
C33 C36 H36C 109.5
H36A C36 H36C 109.5
H36B C36 H36C 109.5
C38 C37 C39 111.0(6)
C38 C37 C40 110.5(6)
C39 C37 C40 106.0(6)
C38 C37 P2 115.8(4)
C39 C37 P2 109.0(4)
C40 C37 P2 103.9(5)
C37 C38 H38A 109.5
C37 C38 H38B 109.5
H38A C38 H38B 109.5
C37 C38 H38C 109.5
H38A C38 H38C 109.5
H38B C38 H38C 109.5
C37 C39 H39A 109.5
C37 C39 H39B 109.5
H39A C39 H39B 109.5
C37 C39 H39C 109.5
H39A C39 H39C 109.5
H39B C39 H39C 109.5
C37 C40 H40A 109.5
C37 C40 H40B 109.5
H40A C40 H40B 109.5
C37 C40 H40C 109.5
H40A C40 H40C 109.5
H40B C40 H40C 109.5
C42 C41 N3 113.4(6)
C42 C41 H41A 108.9
N3 C41 H41A 108.9
C42 C41 H41B 108.9
N3 C41 H41B 108.9
H41A C41 H41B 107.7
C43 C42 C41 115.4(8)
C43 C42 H42A 108.4
C41 C42 H42A 108.4
C43 C42 H42B 108.4
C41 C42 H42B 108.4
H42A C42 H42B 107.5
C42 C43 C44 113.9(9)
C42 C43 H43A 108.8
C44 C43 H43A 108.8
C42 C43 H43B 108.8
C44 C43 H43B 108.8
H43A C43 H43B 107.7
C43 C44 H44A 109.5
C43 C44 H44B 109.5
H44A C44 H44B 109.5
C43 C44 H44C 109.5
H44A C44 H44C 109.5
H44B C44 H44C 109.5
Cl2 C45 Cl1 111.6(4)
Cl2 C45 H45A 109.3
Cl1 C45 H45A 109.3
Cl2 C45 H45B 109.3
Cl1 C45 H45B 109.3
H45A C45 H45B 108.0
Cl3 C46 Cl4 114.1(6)
Cl3 C46 H46A 108.7
Cl4 C46 H46A 108.7
Cl3 C46 H46B 108.7
Cl4 C46 H46B 108.7
H46A C46 H46B 107.6
C2 N1 C1 113.2(6)
C2 N1 C19 124.1(8)
C1 N1 C19 122.7(8)
C1 N2 C3 111.1(6)
C1 N2 C4 124.8(5)
C3 N2 C4 123.6(6)
C23 N3 C24 112.6(5)
C23 N3 C41 123.4(5)
C24 N3 C41 124.0(5)
C23 N4 C25 112.2(5)
C23 N4 C26 123.8(5)
C25 N4 C26 123.8(5)
C10 P1 C11 105.7(3)
C10 P1 C15 99.7(3)
C11 P1 C15 111.7(3)
C10 P1 Cu2 117.5(2)
C11 P1 Cu2 110.0(2)
C15 P1 Cu2 111.7(2)
C32 P2 C33 104.6(3)
C32 P2 C37 99.6(3)
C33 P2 C37 111.4(3)
C32 P2 Cu1 118.09(19)
C33 P2 Cu1 110.0(2)
C37 P2 Cu1 112.7(2)
C1 Cu1 P2 145.14(17)
C1 Cu1 Br1 100.01(17)
P2 Cu1 Br1 114.82(5)
C23 Cu2 P1 138.59(17)
C23 Cu2 Br2 108.32(16)
P1 Cu2 Br2 113.04(5)

loop_
_geom_bond_atom_site_label_1
_geom_bond_atom_site_label_2
_geom_bond_distance
C1 N2 1.354(8)
C1 N1 1.360(8)
C1 Cu1 1.960(6)
C2 C3 1.315(11)
C2 N1 1.358(9)
C2 H2 0.9500
C3 N2 1.411(8)
C3 H3 0.9500
C4 C9 1.377(8)
C4 C5 1.381(8)
C4 N2 1.438(8)
C5 C6 1.383(9)
C5 H5 0.9500
C6 C7 1.367(9)
C6 H6 0.9500
C7 C8 1.412(9)
C7 H7 0.9500
C8 C9 1.395(9)
C8 C10 1.496(9)
C9 H9 0.9500
C10 P1 1.844(6)
C10 H10A 0.9900
C10 H10B 0.9900
C11 C14 1.492(9)
C11 C12 1.532(9)
C11 C13 1.557(9)
C11 P1 1.884(7)
C12 H12A 0.9800
C12 H12B 0.9800
C12 H12C 0.9800
C13 H13A 0.9800
C13 H13B 0.9800
C13 H13C 0.9800
C14 H14A 0.9800
C14 H14B 0.9800
C14 H14C 0.9800
C15 C17 1.520(10)
C15 C16 1.539(9)
C15 C18 1.549(10)
C15 P1 1.903(6)
C16 H16A 0.9800
C16 H16B 0.9800
C16 H16C 0.9800
C17 H17A 0.9800
C17 H17B 0.9800
C17 H17C 0.9800
C18 H18A 0.9800
C18 H18B 0.9800
C18 H18C 0.9800
C19 C20 1.455(16)
C19 N1 1.460(13)
C19 H19A 0.9900
C19 H19B 0.9900
C20 C21 1.490(15)
C20 H20A 0.9900
C20 H20B 0.9900
C21 C22 1.458(13)
C21 H21A 0.9900
C21 H21B 0.9900
C22 H22A 0.9800
C22 H22B 0.9800
C22 H22C 0.9800
C23 N4 1.357(8)
C23 N3 1.364(7)
C23 Cu2 1.938(6)
C24 C25 1.339(9)
C24 N3 1.368(8)
C24 H24 0.9500
C25 N4 1.409(7)
C25 H25 0.9500
C26 C27 1.389(8)
C26 C31 1.392(9)
C26 N4 1.431(7)
C27 C28 1.400(8)
C27 H27 0.9500
C28 C29 1.354(8)
C28 H28 0.9500
C29 C30 1.416(8)
C29 H29 0.9500
C30 C31 1.400(8)
C30 C32 1.497(8)
C31 H31 0.9500
C32 P2 1.876(6)
C32 H32A 0.9900
C32 H32B 0.9900
C33 C34 1.521(9)
C33 C36 1.531(9)
C33 C35 1.554(9)
C33 P2 1.885(6)
C34 H34A 0.9800
C34 H34B 0.9800
C34 H34C 0.9800
C35 H35A 0.9800
C35 H35B 0.9800
C35 H35C 0.9800
C36 H36A 0.9800
C36 H36B 0.9800
C36 H36C 0.9800
C37 C38 1.515(10)
C37 C39 1.540(9)
C37 C40 1.541(10)
C37 P2 1.891(6)
C38 H38A 0.9800
C38 H38B 0.9800
C38 H38C 0.9800
C39 H39A 0.9800
C39 H39B 0.9800
C39 H39C 0.9800
C40 H40A 0.9800
C40 H40B 0.9800
C40 H40C 0.9800
C41 C42 1.465(11)
C41 N3 1.479(9)
C41 H41A 0.9900
C41 H41B 0.9900
C42 C43 1.440(13)
C42 H42A 0.9900
C42 H42B 0.9900
C43 C44 1.567(12)
C43 H43A 0.9900
C43 H43B 0.9900
C44 H44A 0.9800
C44 H44B 0.9800
C44 H44C 0.9800
C45 Cl2 1.754(9)
C45 Cl1 1.759(8)
C45 H45A 0.9900
C45 H45B 0.9900
C46 Cl3 1.644(11)
C46 Cl4 1.812(10)
C46 H46A 0.9900
C46 H46B 0.9900
P1 Cu2 2.2371(16)
P2 Cu1 2.2313(17)
Cu1 Br1 2.4966(9)
Cu2 Br2 2.4829(9)

loop_
_geom_torsion_atom_site_label_1
_geom_torsion_atom_site_label_2
_geom_torsion_atom_site_label_3
_geom_torsion_atom_site_label_4
_geom_torsion
N1 C2 C3 N2 -0.6(8)
C9 C4 C5 C6 -1.6(9)
N2 C4 C5 C6 177.0(5)
C4 C5 C6 C7 3.3(9)
C5 C6 C7 C8 -3.2(10)
C6 C7 C8 C9 1.3(10)
C6 C7 C8 C10 -178.4(6)
C5 C4 C9 C8 -0.2(9)
N2 C4 C9 C8 -178.8(5)
C7 C8 C9 C4 0.4(9)
C10 C8 C9 C4 -179.9(6)
C9 C8 C10 P1 57.5(8)
C7 C8 C10 P1 -122.8(6)
N1 C19 C20 C21 166.5(12)
C19 C20 C21 C22 40(2)
N3 C24 C25 N4 2.1(7)
C31 C26 C27 C28 1.5(8)
N4 C26 C27 C28 -177.6(5)
C26 C27 C28 C29 0.5(9)
C27 C28 C29 C30 -2.0(9)
C28 C29 C30 C31 1.5(8)
C28 C29 C30 C32 -176.4(6)
C27 C26 C31 C30 -2.0(9)
N4 C26 C31 C30 177.1(5)
C29 C30 C31 C26 0.5(8)
C32 C30 C31 C26 178.4(5)
C31 C30 C32 P2 56.3(7)
C29 C30 C32 P2 -125.9(5)
N3 C41 C42 C43 -68.5(9)
C41 C42 C43 C44 -173.0(8)
C3 C2 N1 C1 1.4(9)
C3 C2 N1 C19 -177.2(9)
N2 C1 N1 C2 -1.5(7)
Cu1 C1 N1 C2 -174.3(5)
N2 C1 N1 C19 177.2(8)
Cu1 C1 N1 C19 4.4(11)
C20 C19 N1 C2 -79.7(14)
C20 C19 N1 C1 101.7(12)
N1 C1 N2 C3 1.1(7)
Cu1 C1 N2 C3 173.5(5)
N1 C1 N2 C4 -171.0(5)
Cu1 C1 N2 C4 1.5(9)
C2 C3 N2 C1 -0.3(8)
C2 C3 N2 C4 171.9(6)
C9 C4 N2 C1 -138.8(6)
C5 C4 N2 C1 42.6(8)
C9 C4 N2 C3 50.1(8)
C5 C4 N2 C3 -128.5(6)
N4 C23 N3 C24 2.2(6)
Cu2 C23 N3 C24 -175.1(4)
N4 C23 N3 C41 -176.3(5)
Cu2 C23 N3 C41 6.4(9)
C25 C24 N3 C23 -2.8(7)
C25 C24 N3 C41 175.7(6)
C42 C41 N3 C23 -92.9(8)
C42 C41 N3 C24 88.8(8)
N3 C23 N4 C25 -0.9(6)
Cu2 C23 N4 C25 176.3(4)
N3 C23 N4 C26 173.9(5)
Cu2 C23 N4 C26 -8.9(8)
C24 C25 N4 C23 -0.7(7)
C24 C25 N4 C26 -175.5(5)
C27 C26 N4 C23 44.7(8)
C31 C26 N4 C23 -134.4(6)
C27 C26 N4 C25 -141.1(6)
C31 C26 N4 C25 39.8(8)
C8 C10 P1 C11 74.9(6)
C8 C10 P1 C15 -169.1(5)
C8 C10 P1 Cu2 -48.2(6)
C14 C11 P1 C10 -175.7(5)
C12 C11 P1 C10 -58.0(5)
C13 C11 P1 C10 60.6(5)
C14 C11 P1 C15 76.8(5)
C12 C11 P1 C15 -165.5(4)
C13 C11 P1 C15 -46.9(5)
C14 C11 P1 Cu2 -47.9(5)
C12 C11 P1 Cu2 69.8(4)
C13 C11 P1 Cu2 -171.5(4)
C17 C15 P1 C10 -160.2(5)
C16 C15 P1 C10 -36.9(6)
C18 C15 P1 C10 83.2(5)
C17 C15 P1 C11 -48.8(6)
C16 C15 P1 C11 74.5(6)
C18 C15 P1 C11 -165.5(4)
C17 C15 P1 Cu2 74.8(5)
C16 C15 P1 Cu2 -161.8(5)
C18 C15 P1 Cu2 -41.8(5)
C30 C32 P2 C33 77.7(5)
C30 C32 P2 C37 -167.1(5)
C30 C32 P2 Cu1 -44.9(5)
C34 C33 P2 C32 -56.7(5)
C36 C33 P2 C32 -174.3(4)
C35 C33 P2 C32 63.1(5)
C34 C33 P2 C37 -163.4(4)
C36 C33 P2 C37 79.1(5)
C35 C33 P2 C37 -43.5(5)
C34 C33 P2 Cu1 71.0(4)
C36 C33 P2 Cu1 -46.5(4)
C35 C33 P2 Cu1 -169.1(4)
C38 C37 P2 C32 -37.8(5)
C39 C37 P2 C32 -163.7(5)
C40 C37 P2 C32 83.6(5)
C38 C37 P2 C33 72.1(5)
C39 C37 P2 C33 -53.8(6)
C40 C37 P2 C33 -166.5(5)
C38 C37 P2 Cu1 -163.8(4)
C39 C37 P2 Cu1 70.3(5)
C40 C37 P2 Cu1 -42.4(5)
N2 C1 Cu1 P2 74.7(7)
N1 C1 Cu1 P2 -114.5(5)
N2 C1 Cu1 Br1 -107.6(5)
N1 C1 Cu1 Br1 63.1(6)
C32 P2 Cu1 C1 25.0(4)
C33 P2 Cu1 C1 -94.8(4)
C37 P2 Cu1 C1 140.3(4)
C32 P2 Cu1 Br1 -152.4(2)
C33 P2 Cu1 Br1 87.7(2)
C37 P2 Cu1 Br1 -37.1(2)
N4 C23 Cu2 P1 88.7(5)
N3 C23 Cu2 P1 -94.7(5)
N4 C23 Cu2 Br2 -94.3(5)
N3 C23 Cu2 Br2 82.3(5)
C10 P1 Cu2 C23 22.4(4)
C11 P1 Cu2 C23 -98.6(3)
C15 P1 Cu2 C23 136.7(3)
C10 P1 Cu2 Br2 -154.6(2)
C11 P1 Cu2 Br2 84.5(2)
C15 P1 Cu2 Br2 -40.2(2)

loop_
_platon_squeeze_void_nr
_platon_squeeze_void_average_x
_platon_squeeze_void_average_y
_platon_squeeze_void_average_z
_platon_squeeze_void_volume
_platon_squeeze_void_count_electrons
1 -0.042 0.256 0.334 194.0 77.7
2 0.042 0.756 0.666 193.9 79.6
3 0.310 0.741 0.372 17.6 3.8
4 0.690 0.241 0.628 17.6 3.2
